data_1566375
loop_
_publ_author_name
'Schollmeyer, Dieter'
'Detert, Heiner'

_publ_section_title
;
 13,13'-Bi(dibenzo[<i>a</i>,<i>i</i>]fluorenylidene)
;
_journal_coeditor_code BT4120
_journal_issue 2
_journal_name_full IUCrData
_journal_page_first x220169
_journal_paper_doi 10.1107/S2414314622001699
_journal_volume 7
_journal_year 2022
_chemical_formula_iupac 'C42 H24'
_chemical_formula_moiety 'C42 H24'
_chemical_formula_sum 'C42 H24'
_chemical_formula_weight 528.61
_chemical_name_systematic
;
13,13'-Bi(dibenzo[<i>b</i>,<i>i</i>]fluorenylidene)
;
_space_group_crystal_system monoclinic
_space_group_IT_number 15
_space_group_name_Hall '-C 2yc'
_space_group_name_H-M_alt 'C 1 2/c 1'
_atom_sites_solution_hydrogens geom
_atom_sites_solution_primary dual
_audit_creation_method SHELXL-2018/3
_cell_angle_alpha 90
_cell_angle_beta 90.863(5)
_cell_angle_gamma 90
_cell_formula_units_Z 16
_cell_length_a 36.6150(18)
_cell_length_b 8.0709(3)
_cell_length_c 36.282(3)
_cell_measurement_reflns_used 16781
_cell_measurement_temperature 120(2)
_cell_measurement_theta_max 28.37
_cell_measurement_theta_min 2.23
_cell_volume 10720.7(11)
_computing_cell_refinement
;
X-Area <i>Recipe</i> (Stoe & Cie, 2019)
;
_computing_data_collection
;
X-Area <i>WinXpose</i> (Stoe & Cie, 2019)
;
_computing_data_reduction
;
X-Area <i>Integrate</i> (Stoe & Cie, 2019)
;
_computing_molecular_graphics
;
PLATON (Spek, 2020)
;
_computing_structure_refinement
;
<i>SHELXL2018/3</i> (Sheldrick, 2015<i>b</i>)
;
_computing_structure_solution
;
<i>SHELXT2014</i> (Sheldrick, 2015<i>a</i>)
;
_diffrn_ambient_temperature 120(2)
_diffrn_detector_area_resol_mean 6.67
_diffrn_measured_fraction_theta_full 0.973
_diffrn_measured_fraction_theta_max 0.967
_diffrn_measurement_device_type 'Stoe IPDS 2T'
_diffrn_measurement_method 'rotation method'
_diffrn_radiation_type MoK\a
_diffrn_radiation_wavelength 0.71073
_diffrn_reflns_av_unetI/netI 0.0580
_diffrn_reflns_limit_h_max 48
_diffrn_reflns_limit_h_min -48
_diffrn_reflns_limit_k_max 10
_diffrn_reflns_limit_k_min -10
_diffrn_reflns_limit_l_max 47
_diffrn_reflns_limit_l_min -47
_diffrn_reflns_number 41460
_diffrn_reflns_theta_full 25.242
_diffrn_reflns_theta_max 28.028
_diffrn_reflns_theta_min 2.225
_diffrn_source 'sealed X-ray tube, 12 x 0.4 mm long-fine focus'
_exptl_absorpt_coefficient_mu 0.074
_exptl_absorpt_correction_type none
_exptl_crystal_colour green
_exptl_crystal_density_diffrn 1.310
_exptl_crystal_description block
_exptl_crystal_F_000 4416
_exptl_crystal_size_max 0.280
_exptl_crystal_size_mid 0.220
_exptl_crystal_size_min 0.150
_refine_diff_density_max 0.322
_refine_diff_density_min -0.328
_refine_ls_extinction_method none
_refine_ls_goodness_of_fit_ref 1.033
_refine_ls_hydrogen_treatment constr
_refine_ls_matrix_type full
_refine_ls_number_parameters 758
_refine_ls_number_reflns 41460
_refine_ls_number_restraints 0
_refine_ls_restrained_S_all 1.033
_refine_ls_R_factor_all 0.1459
_refine_ls_R_factor_gt 0.0723
_refine_ls_shift/su_max 0.000
_refine_ls_shift/su_mean 0.000
_refine_ls_structure_factor_coef Fsqd
_refine_ls_weighting_details 'w=1/[\s^2^(Fo^2^)+(0.0953P)^2^+14.3038P] where P=(Fo^2^+2Fc^2^)/3'
_refine_ls_weighting_scheme calc
_refine_ls_wR_factor_gt 0.1820
_refine_ls_wR_factor_ref 0.2281
_reflns_number_gt 22495
_reflns_number_total 41460
_reflns_threshold_expression 'I > 2\s(I)'
_cod_data_source_file bt4120sup1.cif
_cod_data_source_block I
_cod_original_cell_volume 10720.8(10)
_cod_original_sg_symbol_H-M 'C 2/c'
_cod_database_code 1566375
_shelx_space_group_comment
;
The symmetry employed for this shelxl refinement is uniquely defined
by the following loop, which should always be used as a source of
symmetry information in preference to the above space-group names.
They are only intended as comments.
;
_shelx_estimated_absorpt_t_min 0.979
_shelx_estimated_absorpt_t_max 0.989

loop_
_space_group_symop_operation_xyz
'x, y, z'
'-x, y, -z+1/2'
'x+1/2, y+1/2, z'
'-x+1/2, y+1/2, -z+1/2'
'-x, -y, -z'
'x, -y, z-1/2'
'-x+1/2, -y+1/2, -z'
'x+1/2, -y+1/2, z-1/2'

loop_
_atom_site_type_symbol
_atom_site_label
_atom_site_fract_x
_atom_site_fract_y
_atom_site_fract_z
_atom_site_U_iso_or_equiv
_atom_site_adp_type
_atom_site_calc_flag
_atom_site_occupancy
_atom_site_disorder_assembly
_atom_site_disorder_group
C C1A 0.07601(11) 0.8616(4) 0.43505(10) 0.0313(8) Uani d 1 . .
C C2A 0.04302(11) 0.8118(5) 0.45484(10) 0.0325(8) Uani d 1 . .
C C3A 0.00551(11) 0.8345(5) 0.44590(11) 0.0330(9) Uani d 1 . .
C C4A -0.00823(11) 0.9106(5) 0.41312(11) 0.0338(9) Uani d 1 . .
H H4A 0.008442 0.946696 0.394983 0.041 Uiso calc 1 . .
C C5A -0.04480(11) 0.9328(5) 0.40715(11) 0.0374(9) Uani d 1 . .
H H5A -0.053143 0.983644 0.384954 0.045 Uiso calc 1 . .
C C6A -0.07020(12) 0.8817(5) 0.43333(11) 0.0423(10) Uani d 1 . .
H H6A -0.095587 0.897193 0.428726 0.051 Uiso calc 1 . .
C C7A -0.05844(12) 0.8094(6) 0.46557(12) 0.0438(10) Uani d 1 . .
H H7A -0.075778 0.773964 0.483114 0.053 Uiso calc 1 . .
C C8A -0.02062(13) 0.7872(6) 0.47296(13) 0.0389(10) Uani d 1 . .
C C9A -0.00861(14) 0.7251(6) 0.50747(15) 0.0435(11) Uani d 1 . .
H H9A -0.026170 0.687692 0.524591 0.052 Uiso calc 1 . .
C C10A 0.02781(13) 0.7175(6) 0.51687(14) 0.0422(11) Uani d 1 . .
H H10A 0.035523 0.681950 0.540707 0.051 Uiso calc 1 . .
C C11A 0.05324(14) 0.7636(4) 0.49039(14) 0.0340(11) Uani d 1 . .
C C12A 0.09275(12) 0.7830(5) 0.49452(13) 0.0352(9) Uani d 1 . .
C C13A 0.11511(14) 0.7405(5) 0.52453(16) 0.0422(13) Uani d 1 . .
H H13A 0.104815 0.693354 0.545993 0.051 Uiso calc 1 . .
C C14A 0.15180(15) 0.7670(6) 0.52286(16) 0.0493(14) Uani d 1 . .
H H14A 0.166905 0.740684 0.543561 0.059 Uiso calc 1 . .
C C15A 0.16780(12) 0.8335(5) 0.49064(12) 0.0423(10) Uani d 1 . .
C C16A 0.20604(12) 0.8565(6) 0.48900(13) 0.0488(11) Uani d 1 . .
H H16A 0.220534 0.834888 0.510395 0.059 Uiso calc 1 . .
C C17A 0.22268(13) 0.9083(6) 0.45803(13) 0.0512(12) Uani d 1 . .
H H17A 0.248412 0.923200 0.457738 0.061 Uiso calc 1 . .
C C18A 0.20144(12) 0.9397(5) 0.42645(13) 0.0435(10) Uani d 1 . .
H H18A 0.213005 0.973170 0.404404 0.052 Uiso calc 1 . .
C C19A 0.16396(11) 0.9228(5) 0.42680(12) 0.0369(9) Uani d 1 . .
H H19A 0.150161 0.944754 0.404961 0.044 Uiso calc 1 . .
C C20A 0.14565(11) 0.8731(5) 0.45915(11) 0.0349(9) Uani d 1 . .
C C21A 0.10666(11) 0.8519(5) 0.46200(11) 0.0334(9) Uani d 1 . .
C C22A 0.07728(10) 0.9001(4) 0.39723(10) 0.0302(8) Uani d 1 . .
C C23A 0.09461(10) 1.0466(4) 0.38085(10) 0.0310(8) Uani d 1 . .
C C24A 0.10843(10) 1.1956(5) 0.39726(11) 0.0331(8) Uani d 1 . .
C C25A 0.10835(13) 1.2314(5) 0.43535(15) 0.0387(11) Uani d 1 . .
H H25A 0.097616 1.154631 0.451812 0.046 Uiso calc 1 . .
C C26A 0.12339(12) 1.3741(5) 0.44906(13) 0.0449(11) Uani d 1 . .
H H26A 0.122942 1.395994 0.474774 0.054 Uiso calc 1 . .
C C27A 0.13953(12) 1.4885(5) 0.42501(13) 0.0455(11) Uani d 1 . .
H H27A 0.151275 1.584411 0.434692 0.055 Uiso calc 1 . .
C C28A 0.13843(11) 1.4630(5) 0.38838(13) 0.0431(10) Uani d 1 . .
H H28A 0.148516 1.544024 0.372508 0.052 Uiso calc 1 . .
C C29A 0.12261(11) 1.3183(5) 0.37287(12) 0.0374(9) Uani d 1 . .
C C30A 0.12101(12) 1.2941(6) 0.33423(13) 0.0421(10) Uani d 1 . .
H H30A 0.131549 1.374603 0.318528 0.051 Uiso calc 1 . .
C C31A 0.10469(12) 1.1580(5) 0.31904(12) 0.0389(9) Uani d 1 . .
H H31A 0.102728 1.145550 0.293049 0.047 Uiso calc 1 . .
C C32A 0.09086(10) 1.0366(4) 0.34277(10) 0.0318(8) Uani d 1 . .
C C33A 0.07080(10) 0.8859(5) 0.33337(10) 0.0322(8) Uani d 1 . .
C C34A 0.06220(11) 0.8233(5) 0.29800(11) 0.0357(9) Uani d 1 . .
H H34A 0.067641 0.885220 0.276506 0.043 Uiso calc 1 . .
C C35A 0.04593(11) 0.6719(5) 0.29539(11) 0.0381(10) Uani d 1 . .
H H35A 0.039212 0.629849 0.271794 0.046 Uiso calc 1 . .
C C36A 0.03880(10) 0.5757(5) 0.32729(11) 0.0335(9) Uani d 1 . .
C C37A 0.02452(11) 0.4132(5) 0.32325(12) 0.0371(9) Uani d 1 . .
H H37A 0.018847 0.372400 0.299279 0.044 Uiso calc 1 . .
C C38A 0.01875(11) 0.3139(5) 0.35321(11) 0.0373(9) Uani d 1 . .
H H38A 0.009136 0.205395 0.350075 0.045 Uiso calc 1 . .
C C39A 0.02721(11) 0.3744(5) 0.38863(11) 0.0350(9) Uani d 1 . .
H H39A 0.023255 0.305642 0.409441 0.042 Uiso calc 1 . .
C C40A 0.04107(10) 0.5307(5) 0.39376(11) 0.0338(9) Uani d 1 . .
H H40A 0.046770 0.567463 0.418042 0.041 Uiso calc 1 . .
C C41A 0.04708(10) 0.6384(5) 0.36367(10) 0.0301(8) Uani d 1 . .
C C42A 0.06203(11) 0.8035(5) 0.36603(11) 0.0314(8) Uani d 1 . .
C C1B 0.17996(10) 0.8223(4) 0.17836(10) 0.0298(8) Uani d 1 . .
C C2B 0.20174(10) 0.8753(4) 0.21063(10) 0.0311(8) Uani d 1 . .
C C3B 0.19396(11) 0.8642(4) 0.24910(11) 0.0322(8) Uani d 1 . .
C C4B 0.16185(11) 0.7937(5) 0.26409(11) 0.0324(8) Uani d 1 . .
H H4B 0.143157 0.754534 0.247878 0.039 Uiso calc 1 . .
C C5B 0.15727(12) 0.7810(5) 0.30123(13) 0.0369(9) Uani d 1 . .
H H5B 0.135840 0.730476 0.310470 0.044 Uiso calc 1 . .
C C6B 0.18403(12) 0.8422(6) 0.32604(12) 0.0451(11) Uani d 1 . .
H H6B 0.180410 0.835466 0.351873 0.054 Uiso calc 1 . .
C C7B 0.21519(12) 0.9113(5) 0.31268(11) 0.0431(10) Uani d 1 . .
H H7B 0.232905 0.954691 0.329479 0.052 Uiso calc 1 . .
C C8B 0.22172(11) 0.9199(5) 0.27428(11) 0.0367(9) Uani d 1 . .
C C9B 0.25598(11) 0.9744(5) 0.26096(13) 0.0423(10) Uani d 1 . .
H H9B 0.273530 1.018062 0.277884 0.051 Uiso calc 1 . .
C C10B 0.26429(12) 0.9656(5) 0.22457(12) 0.0405(10) Uani d 1 . .
H H10B 0.287880 0.995326 0.216246 0.049 Uiso calc 1 . .
C C11B 0.23700(10) 0.9112(5) 0.19954(11) 0.0341(9) Uani d 1 . .
C C12B 0.23937(11) 0.8775(5) 0.16018(11) 0.0357(9) Uani d 1 . .
C C13B 0.26945(12) 0.8977(6) 0.13727(12) 0.0454(11) Uani d 1 . .
H H13B 0.292030 0.936751 0.147151 0.055 Uiso calc 1 . .
C C14B 0.26618(12) 0.8611(6) 0.10081(12) 0.0496(11) Uani d 1 . .
H H14B 0.286915 0.869224 0.085488 0.060 Uiso calc 1 . .
C C15B 0.23212(12) 0.8108(6) 0.08541(11) 0.0399(9) Uani d 1 . .
C C16B 0.22857(14) 0.7850(7) 0.04678(15) 0.0495(12) Uani d 1 . .
H H16B 0.249583 0.794073 0.031861 0.059 Uiso calc 1 . .
C C17B 0.19579(16) 0.7476(5) 0.03061(17) 0.0488(15) Uani d 1 . .
H H17B 0.193900 0.729870 0.004769 0.059 Uiso calc 1 . .
C C18B 0.16495(14) 0.7359(5) 0.05275(14) 0.0396(12) Uani d 1 . .
H H18B 0.141942 0.711281 0.041605 0.047 Uiso calc 1 . .
C C19B 0.16715(13) 0.7589(4) 0.09006(15) 0.0337(11) Uani d 1 . .
H H19B 0.145590 0.751305 0.104200 0.040 Uiso calc 1 . .
C C20B 0.20063(11) 0.7937(5) 0.10798(11) 0.0321(8) Uani d 1 . .
C C21B 0.20568(10) 0.8187(5) 0.14677(10) 0.0315(8) Uani d 1 . .
C C22B 0.14263(11) 0.7877(5) 0.17778(11) 0.0297(8) Uani d 1 . .
C C23B 0.12514(10) 0.6437(4) 0.16011(10) 0.0296(8) Uani d 1 . .
C C24B 0.14033(11) 0.4913(4) 0.14716(10) 0.0318(8) Uani d 1 . .
C C25B 0.17781(11) 0.4493(5) 0.14893(11) 0.0354(9) Uani d 1 . .
H H25B 0.194672 0.525269 0.159703 0.042 Uiso calc 1 . .
C C26B 0.19051(13) 0.3003(5) 0.13535(12) 0.0412(10) Uani d 1 . .
H H26B 0.215776 0.274240 0.137022 0.049 Uiso calc 1 . .
C C27B 0.16596(13) 0.1882(5) 0.11915(12) 0.0430(10) Uani d 1 . .
H H27B 0.174705 0.088286 0.108630 0.052 Uiso calc 1 . .
C C28B 0.12987(14) 0.2219(5) 0.11844(13) 0.0401(11) Uani d 1 . .
H H28B 0.113519 0.142059 0.108303 0.048 Uiso calc 1 . .
C C29B 0.11555(11) 0.3713(5) 0.13220(11) 0.0351(9) Uani d 1 . .
C C30B 0.07747(11) 0.4026(5) 0.13225(11) 0.0379(9) Uani d 1 . .
H H30B 0.061341 0.323963 0.121283 0.045 Uiso calc 1 . .
C C31B 0.06338(11) 0.5417(5) 0.14752(11) 0.0371(9) Uani d 1 . .
H H31B 0.037709 0.558316 0.148100 0.044 Uiso calc 1 . .
C C32B 0.08730(10) 0.6603(5) 0.16241(11) 0.0320(8) Uani d 1 . .
C C33B 0.07942(10) 0.8130(5) 0.18178(10) 0.0310(8) Uani d 1 . .
C C34B 0.04491(11) 0.8804(5) 0.18937(11) 0.0355(9) Uani d 1 . .
H H34B 0.023239 0.821254 0.183182 0.043 Uiso calc 1 . .
C C35B 0.04314(11) 1.0326(5) 0.20582(11) 0.0370(9) Uani d 1 . .
H H35B 0.020007 1.078000 0.211702 0.044 Uiso calc 1 . .
C C36B 0.07533(10) 1.1238(5) 0.21423(10) 0.0330(9) Uani d 1 . .
C C37B 0.07272(12) 1.2866(6) 0.22848(12) 0.0376(9) Uani d 1 . .
H H37B 0.049240 1.331869 0.232900 0.045 Uiso calc 1 . .
C C38B 0.10282(12) 1.3802(5) 0.23602(11) 0.0391(10) Uani d 1 . .
H H38B 0.100481 1.488176 0.246132 0.047 Uiso calc 1 . .
C C39B 0.13736(12) 1.3143(5) 0.22860(11) 0.0365(10) Uani d 1 . .
H H39B 0.158444 1.380073 0.233231 0.044 Uiso calc 1 . .
C C40B 0.14149(11) 1.1578(5) 0.21489(10) 0.0327(9) Uani d 1 . .
H H40B 0.165327 1.116781 0.210367 0.039 Uiso calc 1 . .
C C41B 0.11080(10) 1.0557(4) 0.20732(10) 0.0306(8) Uani d 1 . .
C C42B 0.11221(10) 0.8906(4) 0.19212(10) 0.0294(8) Uani d 1 . .

loop_
_atom_site_aniso_label
_atom_site_aniso_U_11
_atom_site_aniso_U_22
_atom_site_aniso_U_33
_atom_site_aniso_U_12
_atom_site_aniso_U_13
_atom_site_aniso_U_23
C1A 0.036(2) 0.0251(19) 0.033(2) 0.0041(16) -0.0001(15) -0.0019(15)
C2A 0.039(2) 0.028(2) 0.030(2) 0.0011(18) -0.0001(16) -0.0007(16)
C3A 0.039(2) 0.028(2) 0.032(2) -0.0004(17) 0.0031(16) -0.0023(16)
C4A 0.037(2) 0.029(2) 0.036(2) 0.0008(17) 0.0037(16) 0.0002(16)
C5A 0.041(2) 0.036(2) 0.035(2) 0.0030(18) -0.0017(17) -0.0025(17)
C6A 0.040(2) 0.046(3) 0.041(2) -0.003(2) 0.0012(18) -0.0014(19)
C7A 0.040(3) 0.048(3) 0.043(3) -0.003(2) 0.0061(18) 0.001(2)
C8A 0.047(3) 0.037(2) 0.033(2) -0.005(2) 0.0030(18) 0.000(2)
C9A 0.044(3) 0.048(3) 0.038(3) -0.004(2) 0.005(2) 0.007(2)
C10A 0.051(3) 0.043(2) 0.033(3) 0.004(2) 0.001(2) 0.009(2)
C11A 0.041(3) 0.030(2) 0.031(3) 0.0014(16) 0.0004(19) -0.0013(14)
C12A 0.041(2) 0.0323(18) 0.032(2) 0.005(2) -0.0043(17) -0.0042(19)
C13A 0.041(3) 0.049(3) 0.036(3) 0.0051(18) -0.007(2) 0.0016(16)
C14A 0.046(3) 0.063(3) 0.039(3) 0.011(2) -0.010(2) -0.001(2)
C15A 0.042(3) 0.043(3) 0.042(3) 0.004(2) -0.0092(18) -0.007(2)
C16A 0.040(3) 0.057(3) 0.049(3) 0.002(2) -0.012(2) -0.009(2)
C17A 0.041(3) 0.053(3) 0.059(3) -0.001(2) -0.008(2) -0.007(2)
C18A 0.039(2) 0.037(2) 0.054(3) 0.0005(19) -0.0004(19) -0.002(2)
C19A 0.036(2) 0.028(2) 0.046(2) 0.0024(17) -0.0037(17) -0.0034(17)
C20A 0.038(2) 0.026(2) 0.040(2) 0.0033(17) -0.0064(17) -0.0051(16)
C21A 0.038(2) 0.0269(19) 0.035(2) 0.0049(17) -0.0035(16) -0.0034(16)
C22A 0.030(2) 0.0266(19) 0.034(2) 0.0052(16) 0.0002(15) -0.0006(15)
C23A 0.030(2) 0.0267(19) 0.037(2) 0.0028(16) 0.0020(15) 0.0022(16)
C24A 0.027(2) 0.028(2) 0.044(2) 0.0046(17) 0.0003(16) 0.0016(19)
C25A 0.045(3) 0.028(2) 0.043(3) 0.0016(18) 0.001(2) -0.0016(17)
C26A 0.049(3) 0.032(2) 0.053(3) 0.004(2) 0.001(2) -0.007(2)
C27A 0.043(3) 0.026(2) 0.068(3) 0.0009(19) 0.003(2) -0.008(2)
C28A 0.039(2) 0.029(2) 0.062(3) 0.0003(18) 0.007(2) 0.000(2)
C29A 0.034(2) 0.025(2) 0.053(3) 0.0035(17) 0.0049(18) 0.0043(18)
C30A 0.039(2) 0.036(2) 0.051(3) -0.001(2) 0.0085(19) 0.009(2)
C31A 0.041(2) 0.037(2) 0.039(2) 0.0028(19) 0.0040(18) 0.0064(18)
C32A 0.028(2) 0.031(2) 0.036(2) 0.0055(16) 0.0000(15) 0.0022(16)
C33A 0.033(2) 0.034(2) 0.030(2) 0.0033(16) 0.0006(15) 0.0023(16)
C34A 0.033(2) 0.041(3) 0.032(2) 0.0038(18) 0.0014(16) 0.0044(18)
C35A 0.038(2) 0.045(3) 0.031(2) 0.0014(19) -0.0019(16) -0.0045(18)
C36A 0.028(2) 0.037(2) 0.035(2) 0.0047(17) -0.0014(15) -0.0002(17)
C37A 0.031(2) 0.039(2) 0.041(2) 0.0011(18) -0.0004(16) -0.0080(18)
C38A 0.034(2) 0.036(2) 0.042(2) 0.0017(18) -0.0025(17) -0.0052(19)
C39A 0.039(2) 0.029(2) 0.037(2) 0.0036(17) 0.0004(16) 0.0011(16)
C40A 0.036(2) 0.032(2) 0.034(2) 0.0008(17) 0.0000(16) -0.0005(16)
C41A 0.027(2) 0.032(2) 0.032(2) 0.0014(16) 0.0019(14) 0.0000(16)
C42A 0.030(2) 0.032(2) 0.032(2) 0.0018(18) -0.0006(15) 0.0001(18)
C1B 0.032(2) 0.0222(19) 0.035(2) 0.0009(15) 0.0015(15) 0.0010(15)
C2B 0.030(2) 0.0249(19) 0.039(2) -0.0010(15) -0.0014(15) -0.0024(16)
C3B 0.034(2) 0.0261(19) 0.036(2) 0.0015(16) -0.0020(15) -0.0012(16)
C4B 0.031(2) 0.0331(19) 0.033(2) 0.0035(18) -0.0018(15) 0.0014(19)
C5B 0.031(2) 0.044(2) 0.036(3) 0.0046(19) 0.0002(17) 0.004(2)
C6B 0.039(2) 0.061(3) 0.035(2) 0.005(2) -0.0004(17) -0.001(2)
C7B 0.042(3) 0.051(3) 0.037(2) -0.002(2) -0.0060(17) -0.0061(19)
C8B 0.033(2) 0.036(2) 0.041(2) 0.0009(18) -0.0036(16) -0.0034(18)
C9B 0.038(3) 0.043(2) 0.045(2) -0.007(2) -0.0068(19) -0.007(2)
C10B 0.033(2) 0.045(3) 0.043(3) -0.0077(19) -0.0020(18) -0.0002(19)
C11B 0.030(2) 0.032(2) 0.040(2) -0.0018(16) -0.0005(16) 0.0023(17)
C12B 0.033(2) 0.034(2) 0.040(2) 0.0000(17) 0.0020(16) 0.0007(17)
C13B 0.031(2) 0.059(3) 0.046(3) -0.007(2) 0.0040(18) -0.004(2)
C14B 0.036(2) 0.071(3) 0.043(3) -0.001(2) 0.0096(19) -0.002(2)
C15B 0.036(2) 0.045(3) 0.038(2) 0.001(2) 0.0060(17) -0.004(2)
C16B 0.039(3) 0.072(3) 0.038(3) 0.004(2) 0.009(2) -0.002(3)
C17B 0.049(3) 0.064(4) 0.034(3) 0.007(2) 0.006(2) -0.0061(17)
C18B 0.039(3) 0.044(3) 0.036(3) 0.0048(17) -0.001(2) -0.0024(16)
C19B 0.033(2) 0.031(3) 0.037(3) 0.0017(14) 0.0024(19) 0.0000(14)
C20B 0.032(2) 0.0275(18) 0.037(2) 0.0039(18) 0.0053(16) 0.0008(19)
C21B 0.032(2) 0.025(2) 0.037(2) 0.0022(16) 0.0031(15) 0.0009(16)
C22B 0.032(2) 0.0235(16) 0.034(2) -0.0010(18) -0.0008(15) 0.0021(18)
C23B 0.030(2) 0.0275(19) 0.031(2) -0.0007(16) -0.0041(14) 0.0022(15)
C24B 0.036(2) 0.0281(19) 0.031(2) -0.0024(16) -0.0008(15) 0.0021(16)
C25B 0.043(2) 0.026(2) 0.037(2) 0.0004(17) 0.0005(17) 0.0013(16)
C26B 0.048(3) 0.033(2) 0.043(3) 0.006(2) 0.0010(19) 0.004(2)
C27B 0.064(3) 0.025(2) 0.039(3) 0.004(2) 0.001(2) -0.0027(18)
C28B 0.054(3) 0.0267(19) 0.040(3) -0.005(2) -0.006(2) 0.000(2)
C29B 0.045(2) 0.028(2) 0.032(2) -0.0053(18) -0.0040(16) 0.0004(16)
C30B 0.039(2) 0.033(2) 0.041(2) -0.0069(18) -0.0069(17) -0.0016(17)
C31B 0.038(2) 0.036(2) 0.037(2) -0.0041(18) -0.0033(17) 0.0011(17)
C32B 0.032(2) 0.0288(19) 0.036(2) -0.0030(16) -0.0013(15) 0.0049(17)
C33B 0.029(2) 0.033(2) 0.032(2) -0.0004(17) -0.0015(15) 0.0004(17)
C34B 0.029(2) 0.038(2) 0.040(2) -0.0019(17) 0.0004(16) 0.0029(17)
C35B 0.035(2) 0.043(2) 0.034(2) 0.0047(18) 0.0005(16) 0.0031(18)
C36B 0.028(2) 0.038(2) 0.034(2) 0.0028(17) 0.0018(15) 0.0051(17)
C37B 0.042(2) 0.0347(19) 0.036(3) 0.006(2) 0.0030(18) -0.001(2)
C38B 0.050(3) 0.034(2) 0.033(2) 0.0053(19) 0.0030(18) 0.0013(17)
C39B 0.044(2) 0.031(2) 0.034(2) -0.0016(19) 0.0026(17) 0.0026(18)
C40B 0.034(2) 0.032(2) 0.032(2) 0.0001(17) -0.0006(15) 0.0027(17)
C41B 0.035(2) 0.0284(19) 0.029(2) 0.0026(16) 0.0004(15) 0.0036(15)
C42B 0.0271(19) 0.031(2) 0.030(2) 0.0012(16) -0.0006(14) 0.0031(15)

loop_
_atom_type_symbol
_atom_type_description
_atom_type_scat_dispersion_real
_atom_type_scat_dispersion_imag
_atom_type_scat_source
C C 0.0033 0.0016 'International Tables Vol C Tables 4.2.6.8 and 6.1.1.4'
H H 0.0000 0.0000 'International Tables Vol C Tables 4.2.6.8 and 6.1.1.4'

loop_
_geom_angle_atom_site_label_1
_geom_angle_atom_site_label_2
_geom_angle_atom_site_label_3
_geom_angle_site_symmetry_1
_geom_angle_site_symmetry_3
_geom_angle
_geom_angle_publ_flag
C22A C1A C2A . . 125.1(4) ?
C22A C1A C21A . . 128.3(4) ?
C2A C1A C21A . . 106.5(3) ?
C11A C2A C3A . . 119.6(4) ?
C11A C2A C1A . . 108.5(4) ?
C3A C2A C1A . . 130.8(4) ?
C2A C3A C4A . . 125.1(4) ?
C2A C3A C8A . . 117.6(4) ?
C4A C3A C8A . . 117.2(4) ?
C5A C4A C3A . . 121.5(4) ?
C5A C4A H4A . . 119.2 ?
C3A C4A H4A . . 119.2 ?
C4A C5A C6A . . 120.9(4) ?
C4A C5A H5A . . 119.6 ?
C6A C5A H5A . . 119.6 ?
C7A C6A C5A . . 120.0(4) ?
C7A C6A H6A . . 120.0 ?
C5A C6A H6A . . 120.0 ?
C6A C7A C8A . . 120.6(4) ?
C6A C7A H7A . . 119.7 ?
C8A C7A H7A . . 119.7 ?
C9A C8A C7A . . 120.2(4) ?
C9A C8A C3A . . 120.0(4) ?
C7A C8A C3A . . 119.8(4) ?
C10A C9A C8A . . 121.6(5) ?
C10A C9A H9A . . 119.2 ?
C8A C9A H9A . . 119.2 ?
C9A C10A C11A . . 118.1(5) ?
C9A C10A H10A . . 120.9 ?
C11A C10A H10A . . 120.9 ?
C2A C11A C10A . . 122.6(4) ?
C2A C11A C12A . . 108.5(4) ?
C10A C11A C12A . . 128.8(5) ?
C13A C12A C21A . . 122.4(4) ?
C13A C12A C11A . . 128.5(4) ?
C21A C12A C11A . . 109.1(4) ?
C14A C13A C12A . . 119.6(5) ?
C14A C13A H13A . . 120.2 ?
C12A C13A H13A . . 120.2 ?
C13A C14A C15A . . 121.0(5) ?
C13A C14A H14A . . 119.5 ?
C15A C14A H14A . . 119.5 ?
C16A C15A C14A . . 120.3(4) ?
C16A C15A C20A . . 119.2(4) ?
C14A C15A C20A . . 120.4(4) ?
C17A C16A C15A . . 122.3(4) ?
C17A C16A H16A . . 118.9 ?
C15A C16A H16A . . 118.9 ?
C16A C17A C18A . . 119.0(4) ?
C16A C17A H17A . . 120.5 ?
C18A C17A H17A . . 120.5 ?
C19A C18A C17A . . 121.1(4) ?
C19A C18A H18A . . 119.5 ?
C17A C18A H18A . . 119.5 ?
C18A C19A C20A . . 121.2(4) ?
C18A C19A H19A . . 119.4 ?
C20A C19A H19A . . 119.4 ?
C19A C20A C15A . . 117.1(4) ?
C19A C20A C21A . . 125.0(4) ?
C15A C20A C21A . . 117.8(4) ?
C12A C21A C20A . . 118.6(4) ?
C12A C21A C1A . . 107.2(4) ?
C20A C21A C1A . . 133.4(4) ?
C1A C22A C23A . . 126.3(3) ?
C1A C22A C42A . . 127.8(3) ?
C23A C22A C42A . . 105.9(3) ?
C32A C23A C24A . . 119.5(3) ?
C32A C23A C22A . . 108.6(3) ?
C24A C23A C22A . . 131.2(3) ?
C25A C24A C29A . . 118.0(4) ?
C25A C24A C23A . . 125.0(4) ?
C29A C24A C23A . . 117.0(4) ?
C26A C25A C24A . . 121.5(5) ?
C26A C25A H25A . . 119.3 ?
C24A C25A H25A . . 119.3 ?
C25A C26A C27A . . 119.9(4) ?
C25A C26A H26A . . 120.1 ?
C27A C26A H26A . . 120.1 ?
C28A C27A C26A . . 120.4(4) ?
C28A C27A H27A . . 119.8 ?
C26A C27A H27A . . 119.8 ?
C27A C28A C29A . . 121.7(4) ?
C27A C28A H28A . . 119.2 ?
C29A C28A H28A . . 119.2 ?
C30A C29A C28A . . 121.2(4) ?
C30A C29A C24A . . 120.4(4) ?
C28A C29A C24A . . 118.4(4) ?
C31A C30A C29A . . 121.5(4) ?
C31A C30A H30A . . 119.2 ?
C29A C30A H30A . . 119.2 ?
C30A C31A C32A . . 118.3(4) ?
C30A C31A H31A . . 120.8 ?
C32A C31A H31A . . 120.8 ?
C23A C32A C31A . . 122.6(4) ?
C23A C32A C33A . . 108.8(3) ?
C31A C32A C33A . . 128.6(4) ?
C42A C33A C34A . . 123.3(4) ?
C42A C33A C32A . . 108.6(3) ?
C34A C33A C32A . . 128.0(3) ?
C35A C34A C33A . . 118.4(3) ?
C35A C34A H34A . . 120.8 ?
C33A C34A H34A . . 120.8 ?
C34A C35A C36A . . 121.3(4) ?
C34A C35A H35A . . 119.4 ?
C36A C35A H35A . . 119.4 ?
C37A C36A C35A . . 119.5(4) ?
C37A C36A C41A . . 119.4(4) ?
C35A C36A C41A . . 121.0(4) ?
C38A C37A C36A . . 121.3(4) ?
C38A C37A H37A . . 119.3 ?
C36A C37A H37A . . 119.3 ?
C37A C38A C39A . . 119.2(4) ?
C37A C38A H38A . . 120.4 ?
C39A C38A H38A . . 120.4 ?
C40A C39A C38A . . 121.3(4) ?
C40A C39A H39A . . 119.3 ?
C38A C39A H39A . . 119.3 ?
C39A C40A C41A . . 121.5(4) ?
C39A C40A H40A . . 119.3 ?
C41A C40A H40A . . 119.3 ?
C40A C41A C36A . . 117.2(3) ?
C40A C41A C42A . . 125.8(3) ?
C36A C41A C42A . . 116.9(3) ?
C33A C42A C41A . . 118.7(3) ?
C33A C42A C22A . . 108.0(3) ?
C41A C42A C22A . . 132.2(3) ?
C22B C1B C2B . . 126.1(3) ?
C22B C1B C21B . . 127.8(4) ?
C2B C1B C21B . . 106.0(3) ?
C11B C2B C3B . . 119.7(4) ?
C11B C2B C1B . . 109.0(3) ?
C3B C2B C1B . . 130.1(3) ?
C4B C3B C8B . . 117.8(4) ?
C4B C3B C2B . . 125.2(4) ?
C8B C3B C2B . . 117.0(4) ?
C5B C4B C3B . . 121.5(4) ?
C5B C4B H4B . . 119.2 ?
C3B C4B H4B . . 119.2 ?
C4B C5B C6B . . 120.6(4) ?
C4B C5B H5B . . 119.7 ?
C6B C5B H5B . . 119.7 ?
C7B C6B C5B . . 119.5(4) ?
C7B C6B H6B . . 120.2 ?
C5B C6B H6B . . 120.2 ?
C6B C7B C8B . . 121.5(4) ?
C6B C7B H7B . . 119.2 ?
C8B C7B H7B . . 119.2 ?
C7B C8B C9B . . 120.8(4) ?
C7B C8B C3B . . 118.9(4) ?
C9B C8B C3B . . 120.2(4) ?
C10B C9B C8B . . 121.7(4) ?
C10B C9B H9B . . 119.2 ?
C8B C9B H9B . . 119.2 ?
C9B C10B C11B . . 118.3(4) ?
C9B C10B H10B . . 120.8 ?
C11B C10B H10B . . 120.8 ?
C2B C11B C10B . . 122.1(4) ?
C2B C11B C12B . . 108.3(3) ?
C10B C11B C12B . . 129.6(4) ?
C13B C12B C21B . . 122.0(4) ?
C13B C12B C11B . . 128.3(4) ?
C21B C12B C11B . . 109.8(3) ?
C14B C13B C12B . . 119.6(4) ?
C14B C13B H13B . . 120.2 ?
C12B C13B H13B . . 120.2 ?
C13B C14B C15B . . 120.7(4) ?
C13B C14B H14B . . 119.7 ?
C15B C14B H14B . . 119.7 ?
C14B C15B C16B . . 119.8(4) ?
C14B C15B C20B . . 120.9(4) ?
C16B C15B C20B . . 119.2(4) ?
C17B C16B C15B . . 121.6(5) ?
C17B C16B H16B . . 119.2 ?
C15B C16B H16B . . 119.2 ?
C16B C17B C18B . . 118.8(5) ?
C16B C17B H17B . . 120.6 ?
C18B C17B H17B . . 120.6 ?
C19B C18B C17B . . 121.5(5) ?
C19B C18B H18B . . 119.2 ?
C17B C18B H18B . . 119.2 ?
C18B C19B C20B . . 121.5(5) ?
C18B C19B H19B . . 119.3 ?
C20B C19B H19B . . 119.3 ?
C19B C20B C15B . . 117.3(4) ?
C19B C20B C21B . . 125.5(4) ?
C15B C20B C21B . . 117.1(4) ?
C12B C21B C20B . . 119.3(4) ?
C12B C21B C1B . . 106.8(3) ?
C20B C21B C1B . . 133.1(4) ?
C1B C22B C23B . . 125.8(4) ?
C1B C22B C42B . . 128.4(4) ?
C23B C22B C42B . . 105.7(3) ?
C32B C23B C24B . . 119.5(3) ?
C32B C23B C22B . . 108.9(3) ?
C24B C23B C22B . . 130.8(3) ?
C25B C24B C29B . . 117.7(3) ?
C25B C24B C23B . . 124.9(3) ?
C29B C24B C23B . . 117.3(3) ?
C26B C25B C24B . . 121.6(4) ?
C26B C25B H25B . . 119.2 ?
C24B C25B H25B . . 119.2 ?
C25B C26B C27B . . 119.7(4) ?
C25B C26B H26B . . 120.2 ?
C27B C26B H26B . . 120.2 ?
C28B C27B C26B . . 120.0(4) ?
C28B C27B H27B . . 120.0 ?
C26B C27B H27B . . 120.0 ?
C27B C28B C29B . . 122.4(4) ?
C27B C28B H28B . . 118.8 ?
C29B C28B H28B . . 118.8 ?
C28B C29B C30B . . 121.6(4) ?
C28B C29B C24B . . 118.5(4) ?
C30B C29B C24B . . 119.9(4) ?
C31B C30B C29B . . 121.9(4) ?
C31B C30B H30B . . 119.1 ?
C29B C30B H30B . . 119.1 ?
C30B C31B C32B . . 118.9(4) ?
C30B C31B H31B . . 120.5 ?
C32B C31B H31B . . 120.5 ?
C23B C32B C31B . . 121.8(4) ?
C23B C32B C33B . . 108.4(3) ?
C31B C32B C33B . . 129.8(4) ?
C42B C33B C34B . . 122.9(4) ?
C42B C33B C32B . . 109.5(3) ?
C34B C33B C32B . . 127.6(4) ?
C35B C34B C33B . . 118.8(4) ?
C35B C34B H34B . . 120.6 ?
C33B C34B H34B . . 120.6 ?
C34B C35B C36B . . 121.0(4) ?
C34B C35B H35B . . 119.5 ?
C36B C35B H35B . . 119.5 ?
C37B C36B C35B . . 120.0(4) ?
C37B C36B C41B . . 119.0(4) ?
C35B C36B C41B . . 121.0(4) ?
C38B C37B C36B . . 122.0(4) ?
C38B C37B H37B . . 119.0 ?
C36B C37B H37B . . 119.0 ?
C37B C38B C39B . . 118.8(4) ?
C37B C38B H38B . . 120.6 ?
C39B C38B H38B . . 120.6 ?
C40B C39B C38B . . 121.7(4) ?
C40B C39B H39B . . 119.1 ?
C38B C39B H39B . . 119.1 ?
C39B C40B C41B . . 121.1(4) ?
C39B C40B H40B . . 119.5 ?
C41B C40B H40B . . 119.5 ?
C40B C41B C36B . . 117.4(3) ?
C40B C41B C42B . . 125.3(3) ?
C36B C41B C42B . . 117.2(3) ?
C33B C42B C41B . . 118.7(3) ?
C33B C42B C22B . . 107.5(3) ?
C41B C42B C22B . . 132.8(3) ?

loop_
_geom_bond_atom_site_label_1
_geom_bond_atom_site_label_2
_geom_bond_site_symmetry_2
_geom_bond_distance
_geom_bond_publ_flag
C1A C22A . 1.408(5) ?
C1A C2A . 1.471(5) ?
C1A C21A . 1.479(5) ?
C2A C11A . 1.393(6) ?
C2A C3A . 1.418(5) ?
C3A C4A . 1.424(5) ?
C3A C8A . 1.433(6) ?
C4A C5A . 1.365(6) ?
C4A H4A . 0.9500 ?
C5A C6A . 1.401(5) ?
C5A H5A . 0.9500 ?
C6A C7A . 1.371(6) ?
C6A H6A . 0.9500 ?
C7A C8A . 1.418(6) ?
C7A H7A . 0.9500 ?
C8A C9A . 1.413(7) ?
C9A C10A . 1.373(7) ?
C9A H9A . 0.9500 ?
C10A C11A . 1.398(6) ?
C10A H10A . 0.9500 ?
C11A C12A . 1.461(6) ?
C12A C13A . 1.395(6) ?
C12A C21A . 1.406(6) ?
C13A C14A . 1.363(7) ?
C13A H13A . 0.9500 ?
C14A C15A . 1.421(7) ?
C14A H14A . 0.9500 ?
C15A C16A . 1.414(6) ?
C15A C20A . 1.428(5) ?
C16A C17A . 1.353(6) ?
C16A H16A . 0.9500 ?
C17A C18A . 1.398(6) ?
C17A H17A . 0.9500 ?
C18A C19A . 1.379(6) ?
C18A H18A . 0.9500 ?
C19A C20A . 1.418(6) ?
C19A H19A . 0.9500 ?
C20A C21A . 1.443(5) ?
C22A C23A . 1.471(5) ?
C22A C42A . 1.477(5) ?
C23A C32A . 1.389(5) ?
C23A C24A . 1.431(5) ?
C24A C25A . 1.412(6) ?
C24A C29A . 1.431(6) ?
C25A C26A . 1.367(6) ?
C25A H25A . 0.9500 ?
C26A C27A . 1.407(6) ?
C26A H26A . 0.9500 ?
C27A C28A . 1.345(6) ?
C27A H27A . 0.9500 ?
C28A C29A . 1.416(6) ?
C28A H28A . 0.9500 ?
C29A C30A . 1.416(6) ?
C30A C31A . 1.363(6) ?
C30A H30A . 0.9500 ?
C31A C32A . 1.404(5) ?
C31A H31A . 0.9500 ?
C32A C33A . 1.458(5) ?
C33A C42A . 1.400(5) ?
C33A C34A . 1.410(5) ?
C34A C35A . 1.362(6) ?
C34A H34A . 0.9500 ?
C35A C36A . 1.421(5) ?
C35A H35A . 0.9500 ?
C36A C37A . 1.419(5) ?
C36A C41A . 1.442(5) ?
C37A C38A . 1.369(6) ?
C37A H37A . 0.9500 ?
C38A C39A . 1.405(5) ?
C38A H38A . 0.9500 ?
C39A C40A . 1.371(5) ?
C39A H39A . 0.9500 ?
C40A C41A . 1.415(5) ?
C40A H40A . 0.9500 ?
C41A C42A . 1.443(5) ?
C1B C22B . 1.395(5) ?
C1B C2B . 1.470(5) ?
C1B C21B . 1.494(5) ?
C2B C11B . 1.389(5) ?
C2B C3B . 1.432(5) ?
C3B C4B . 1.421(5) ?
C3B C8B . 1.429(5) ?
C4B C5B . 1.364(6) ?
C4B H4B . 0.9500 ?
C5B C6B . 1.410(6) ?
C5B H5B . 0.9500 ?
C6B C7B . 1.365(6) ?
C6B H6B . 0.9500 ?
C7B C8B . 1.419(6) ?
C7B H7B . 0.9500 ?
C8B C9B . 1.421(5) ?
C9B C10B . 1.361(6) ?
C9B H9B . 0.9500 ?
C10B C11B . 1.410(5) ?
C10B H10B . 0.9500 ?
C11B C12B . 1.457(5) ?
C12B C13B . 1.399(5) ?
C12B C21B . 1.402(5) ?
C13B C14B . 1.359(6) ?
C13B H13B . 0.9500 ?
C14B C15B . 1.418(6) ?
C14B H14B . 0.9500 ?
C15B C16B . 1.421(7) ?
C15B C20B . 1.431(5) ?
C16B C17B . 1.362(8) ?
C16B H16B . 0.9500 ?
C17B C18B . 1.399(7) ?
C17B H17B . 0.9500 ?
C18B C19B . 1.368(7) ?
C18B H18B . 0.9500 ?
C19B C20B . 1.407(6) ?
C19B H19B . 0.9500 ?
C20B C21B . 1.431(5) ?
C22B C23B . 1.470(5) ?
C22B C42B . 1.489(5) ?
C23B C32B . 1.396(5) ?
C23B C24B . 1.432(5) ?
C24B C25B . 1.414(5) ?
C24B C29B . 1.429(5) ?
C25B C26B . 1.382(6) ?
C25B H25B . 0.9500 ?
C26B C27B . 1.399(6) ?
C26B H26B . 0.9500 ?
C27B C28B . 1.349(7) ?
C27B H27B . 0.9500 ?
C28B C29B . 1.409(6) ?
C28B H28B . 0.9500 ?
C29B C30B . 1.417(6) ?
C30B C31B . 1.357(5) ?
C30B H30B . 0.9500 ?
C31B C32B . 1.400(5) ?
C31B H31B . 0.9500 ?
C32B C33B . 1.450(6) ?
C33B C42B . 1.400(5) ?
C33B C34B . 1.407(5) ?
C34B C35B . 1.368(5) ?
C34B H34B . 0.9500 ?
C35B C36B . 1.419(5) ?
C35B H35B . 0.9500 ?
C36B C37B . 1.416(6) ?
C36B C41B . 1.436(5) ?
C37B C38B . 1.361(6) ?
C37B H37B . 0.9500 ?
C38B C39B . 1.402(6) ?
C38B H38B . 0.9500 ?
C39B C40B . 1.366(6) ?
C39B H39B . 0.9500 ?
C40B C41B . 1.417(5) ?
C40B H40B . 0.9500 ?
C41B C42B . 1.444(5) ?

loop_
_geom_torsion_atom_site_label_1
_geom_torsion_atom_site_label_2
_geom_torsion_atom_site_label_3
_geom_torsion_atom_site_label_4
_geom_torsion_site_symmetry_1
_geom_torsion_site_symmetry_2
_geom_torsion_site_symmetry_3
_geom_torsion_site_symmetry_4
_geom_torsion
_geom_torsion_publ_flag
C22A C1A C2A C11A . . . . 172.4(3) ?
C21A C1A C2A C11A . . . . -4.0(4) ?
C22A C1A C2A C3A . . . . -20.4(6) ?
C21A C1A C2A C3A . . . . 163.2(4) ?
C11A C2A C3A C4A . . . . 168.4(4) ?
C1A C2A C3A C4A . . . . 2.3(7) ?
C11A C2A C3A C8A . . . . -7.3(6) ?
C1A C2A C3A C8A . . . . -173.4(4) ?
C2A C3A C4A C5A . . . . -177.7(4) ?
C8A C3A C4A C5A . . . . -2.0(6) ?
C3A C4A C5A C6A . . . . 0.2(6) ?
C4A C5A C6A C7A . . . . 0.5(6) ?
C5A C6A C7A C8A . . . . 0.7(7) ?
C6A C7A C8A C9A . . . . 174.8(4) ?
C6A C7A C8A C3A . . . . -2.5(7) ?
C2A C3A C8A C9A . . . . 1.8(6) ?
C4A C3A C8A C9A . . . . -174.2(4) ?
C2A C3A C8A C7A . . . . 179.1(4) ?
C4A C3A C8A C7A . . . . 3.1(6) ?
C7A C8A C9A C10A . . . . -173.4(5) ?
C3A C8A C9A C10A . . . . 3.9(7) ?
C8A C9A C10A C11A . . . . -3.9(7) ?
C3A C2A C11A C10A . . . . 7.6(6) ?
C1A C2A C11A C10A . . . . 176.5(4) ?
C3A C2A C11A C12A . . . . -168.2(4) ?
C1A C2A C11A C12A . . . . 0.7(4) ?
C9A C10A C11A C2A . . . . -1.9(6) ?
C9A C10A C11A C12A . . . . 173.0(4) ?
C2A C11A C12A C13A . . . . -175.7(4) ?
C10A C11A C12A C13A . . . . 8.8(7) ?
C2A C11A C12A C21A . . . . 3.1(5) ?
C10A C11A C12A C21A . . . . -172.3(4) ?
C21A C12A C13A C14A . . . . 0.5(7) ?
C11A C12A C13A C14A . . . . 179.2(4) ?
C12A C13A C14A C15A . . . . -1.6(7) ?
C13A C14A C15A C16A . . . . -178.5(4) ?
C13A C14A C15A C20A . . . . -0.3(7) ?
C14A C15A C16A C17A . . . . 175.2(4) ?
C20A C15A C16A C17A . . . . -2.9(7) ?
C15A C16A C17A C18A . . . . -0.2(7) ?
C16A C17A C18A C19A . . . . 1.7(7) ?
C17A C18A C19A C20A . . . . 0.0(6) ?
C18A C19A C20A C15A . . . . -3.1(6) ?
C18A C19A C20A C21A . . . . -179.8(4) ?
C16A C15A C20A C19A . . . . 4.5(6) ?
C14A C15A C20A C19A . . . . -173.7(4) ?
C16A C15A C20A C21A . . . . -178.6(4) ?
C14A C15A C20A C21A . . . . 3.3(6) ?
C13A C12A C21A C20A . . . . 2.5(6) ?
C11A C12A C21A C20A . . . . -176.4(3) ?
C13A C12A C21A C1A . . . . 173.4(4) ?
C11A C12A C21A C1A . . . . -5.6(4) ?
C19A C20A C21A C12A . . . . 172.4(4) ?
C15A C20A C21A C12A . . . . -4.3(5) ?
C19A C20A C21A C1A . . . . 4.5(7) ?
C15A C20A C21A C1A . . . . -172.2(4) ?
C22A C1A C21A C12A . . . . -170.4(4) ?
C2A C1A C21A C12A . . . . 5.9(4) ?
C22A C1A C21A C20A . . . . -1.5(7) ?
C2A C1A C21A C20A . . . . 174.8(4) ?
C2A C1A C22A C23A . . . . 131.8(4) ?
C21A C1A C22A C23A . . . . -52.6(6) ?
C2A C1A C22A C42A . . . . -48.7(6) ?
C21A C1A C22A C42A . . . . 127.0(4) ?
C1A C22A C23A C32A . . . . 178.2(4) ?
C42A C22A C23A C32A . . . . -1.4(4) ?
C1A C22A C23A C24A . . . . -11.9(6) ?
C42A C22A C23A C24A . . . . 168.5(4) ?
C32A C23A C24A C25A . . . . 169.8(4) ?
C22A C23A C24A C25A . . . . 0.9(7) ?
C32A C23A C24A C29A . . . . -8.8(5) ?
C22A C23A C24A C29A . . . . -177.7(4) ?
C29A C24A C25A C26A . . . . -4.0(6) ?
C23A C24A C25A C26A . . . . 177.4(4) ?
C24A C25A C26A C27A . . . . -0.3(7) ?
C25A C26A C27A C28A . . . . 3.8(7) ?
C26A C27A C28A C29A . . . . -2.8(7) ?
C27A C28A C29A C30A . . . . 178.8(4) ?
C27A C28A C29A C24A . . . . -1.6(6) ?
C25A C24A C29A C30A . . . . -175.5(4) ?
C23A C24A C29A C30A . . . . 3.1(6) ?
C25A C24A C29A C28A . . . . 5.0(6) ?
C23A C24A C29A C28A . . . . -176.4(3) ?
C28A C29A C30A C31A . . . . -177.7(4) ?
C24A C29A C30A C31A . . . . 2.8(7) ?
C29A C30A C31A C32A . . . . -3.1(6) ?
C24A C23A C32A C31A . . . . 9.0(6) ?
C22A C23A C32A C31A . . . . -179.8(3) ?
C24A C23A C32A C33A . . . . -170.5(3) ?
C22A C23A C32A C33A . . . . 0.7(4) ?
C30A C31A C32A C23A . . . . -2.9(6) ?
C30A C31A C32A C33A . . . . 176.5(4) ?
C23A C32A C33A C42A . . . . 0.3(4) ?
C31A C32A C33A C42A . . . . -179.2(4) ?
C23A C32A C33A C34A . . . . -177.1(4) ?
C31A C32A C33A C34A . . . . 3.4(7) ?
C42A C33A C34A C35A . . . . -2.8(6) ?
C32A C33A C34A C35A . . . . 174.3(4) ?
C33A C34A C35A C36A . . . . -2.2(6) ?
C34A C35A C36A C37A . . . . -174.9(4) ?
C34A C35A C36A C41A . . . . 2.8(6) ?
C35A C36A C37A C38A . . . . 177.2(4) ?
C41A C36A C37A C38A . . . . -0.6(6) ?
C36A C37A C38A C39A . . . . -0.1(6) ?
C37A C38A C39A C40A . . . . 0.1(6) ?
C38A C39A C40A C41A . . . . 0.7(6) ?
C39A C40A C41A C36A . . . . -1.4(6) ?
C39A C40A C41A C42A . . . . -179.0(4) ?
C37A C36A C41A C40A . . . . 1.3(5) ?
C35A C36A C41A C40A . . . . -176.4(4) ?
C37A C36A C41A C42A . . . . 179.1(3) ?
C35A C36A C41A C42A . . . . 1.4(5) ?
C34A C33A C42A C41A . . . . 7.0(6) ?
C32A C33A C42A C41A . . . . -170.6(3) ?
C34A C33A C42A C22A . . . . 176.4(4) ?
C32A C33A C42A C22A . . . . -1.2(4) ?
C40A C41A C42A C33A . . . . 171.6(4) ?
C36A C41A C42A C33A . . . . -6.0(5) ?
C40A C41A C42A C22A . . . . 5.3(7) ?
C36A C41A C42A C22A . . . . -172.3(4) ?
C1A C22A C42A C33A . . . . -178.0(4) ?
C23A C22A C42A C33A . . . . 1.6(4) ?
C1A C22A C42A C41A . . . . -10.6(7) ?
C23A C22A C42A C41A . . . . 169.0(4) ?
C22B C1B C2B C11B . . . . -174.9(4) ?
C21B C1B C2B C11B . . . . 3.4(4) ?
C22B C1B C2B C3B . . . . 17.9(6) ?
C21B C1B C2B C3B . . . . -163.8(4) ?
C11B C2B C3B C4B . . . . -165.3(4) ?
C1B C2B C3B C4B . . . . 0.8(6) ?
C11B C2B C3B C8B . . . . 10.9(5) ?
C1B C2B C3B C8B . . . . 176.9(4) ?
C8B C3B C4B C5B . . . . 0.8(6) ?
C2B C3B C4B C5B . . . . 176.9(4) ?
C3B C4B C5B C6B . . . . 1.8(6) ?
C4B C5B C6B C7B . . . . -1.5(7) ?
C5B C6B C7B C8B . . . . -1.4(7) ?
C6B C7B C8B C9B . . . . -172.7(4) ?
C6B C7B C8B C3B . . . . 4.0(6) ?
C4B C3B C8B C7B . . . . -3.6(6) ?
C2B C3B C8B C7B . . . . 179.9(4) ?
C4B C3B C8B C9B . . . . 173.1(4) ?
C2B C3B C8B C9B . . . . -3.4(5) ?
C7B C8B C9B C10B . . . . 172.3(4) ?
C3B C8B C9B C10B . . . . -4.3(6) ?
C8B C9B C10B C11B . . . . 4.3(7) ?
C3B C2B C11B C10B . . . . -11.3(6) ?
C1B C2B C11B C10B . . . . 180.0(4) ?
C3B C2B C11B C12B . . . . 167.0(3) ?
C1B C2B C11B C12B . . . . -1.8(4) ?
C9B C10B C11B C2B . . . . 3.5(6) ?
C9B C10B C11B C12B . . . . -174.3(4) ?
C2B C11B C12B C13B . . . . 179.1(4) ?
C10B C11B C12B C13B . . . . -2.8(7) ?
C2B C11B C12B C21B . . . . -0.6(5) ?
C10B C11B C12B C21B . . . . 177.4(4) ?
C21B C12B C13B C14B . . . . 0.6(7) ?
C11B C12B C13B C14B . . . . -179.2(4) ?
C12B C13B C14B C15B . . . . 3.3(7) ?
C13B C14B C15B C16B . . . . 175.3(5) ?
C13B C14B C15B C20B . . . . -1.4(7) ?
C14B C15B C16B C17B . . . . -175.5(5) ?
C20B C15B C16B C17B . . . . 1.3(7) ?
C15B C16B C17B C18B . . . . 0.5(7) ?
C16B C17B C18B C19B . . . . -0.8(6) ?
C17B C18B C19B C20B . . . . -0.7(6) ?
C18B C19B C20B C15B . . . . 2.5(6) ?
C18B C19B C20B C21B . . . . -179.6(4) ?
C14B C15B C20B C19B . . . . 174.0(4) ?
C16B C15B C20B C19B . . . . -2.7(6) ?
C14B C15B C20B C21B . . . . -4.0(6) ?
C16B C15B C20B C21B . . . . 179.2(4) ?
C13B C12B C21B C20B . . . . -6.2(6) ?
C11B C12B C21B C20B . . . . 173.6(3) ?
C13B C12B C21B C1B . . . . -177.0(4) ?
C11B C12B C21B C1B . . . . 2.8(4) ?
C19B C20B C21B C12B . . . . -170.2(4) ?
C15B C20B C21B C12B . . . . 7.7(6) ?
C19B C20B C21B C1B . . . . -2.3(7) ?
C15B C20B C21B C1B . . . . 175.6(4) ?
C22B C1B C21B C12B . . . . 174.5(4) ?
C2B C1B C21B C12B . . . . -3.8(4) ?
C22B C1B C21B C20B . . . . 5.5(7) ?
C2B C1B C21B C20B . . . . -172.8(4) ?
C2B C1B C22B C23B . . . . -134.6(4) ?
C21B C1B C22B C23B . . . . 47.4(6) ?
C2B C1B C22B C42B . . . . 50.0(6) ?
C21B C1B C22B C42B . . . . -128.0(4) ?
C1B C22B C23B C32B . . . . -174.4(4) ?
C42B C22B C23B C32B . . . . 1.8(4) ?
C1B C22B C23B C24B . . . . 15.6(7) ?
C42B C22B C23B C24B . . . . -168.1(4) ?
C32B C23B C24B C25B . . . . -169.6(4) ?
C22B C23B C24B C25B . . . . -0.5(6) ?
C32B C23B C24B C29B . . . . 8.7(5) ?
C22B C23B C24B C29B . . . . 177.8(4) ?
C29B C24B C25B C26B . . . . 2.6(6) ?
C23B C24B C25B C26B . . . . -179.1(4) ?
C24B C25B C26B C27B . . . . 0.5(6) ?
C25B C26B C27B C28B . . . . -3.3(7) ?
C26B C27B C28B C29B . . . . 2.8(7) ?
C27B C28B C29B C30B . . . . -178.1(4) ?
C27B C28B C29B C24B . . . . 0.5(7) ?
C25B C24B C29B C28B . . . . -3.1(6) ?
C23B C24B C29B C28B . . . . 178.5(4) ?
C25B C24B C29B C30B . . . . 175.5(4) ?
C23B C24B C29B C30B . . . . -2.9(5) ?
C28B C29B C30B C31B . . . . 175.9(4) ?
C24B C29B C30B C31B . . . . -2.7(6) ?
C29B C30B C31B C32B . . . . 2.4(6) ?
C24B C23B C32B C31B . . . . -9.3(6) ?
C22B C23B C32B C31B . . . . 179.4(4) ?
C24B C23B C32B C33B . . . . 170.7(3) ?
C22B C23B C32B C33B . . . . -0.6(4) ?
C30B C31B C32B C23B . . . . 3.7(6) ?
C30B C31B C32B C33B . . . . -176.3(4) ?
C23B C32B C33B C42B . . . . -0.9(5) ?
C31B C32B C33B C42B . . . . 179.1(4) ?
C23B C32B C33B C34B . . . . 178.2(4) ?
C31B C32B C33B C34B . . . . -1.8(7) ?
C42B C33B C34B C35B . . . . 3.6(6) ?
C32B C33B C34B C35B . . . . -175.4(4) ?
C33B C34B C35B C36B . . . . 1.8(6) ?
C34B C35B C36B C37B . . . . 174.9(4) ?
C34B C35B C36B C41B . . . . -3.0(6) ?
C35B C36B C37B C38B . . . . -178.3(4) ?
C41B C36B C37B C38B . . . . -0.4(6) ?
C36B C37B C38B C39B . . . . 1.5(6) ?
C37B C38B C39B C40B . . . . -1.6(6) ?
C38B C39B C40B C41B . . . . 0.5(6) ?
C39B C40B C41B C36B . . . . 0.7(6) ?
C39B C40B C41B C42B . . . . 178.6(4) ?
C37B C36B C41B C40B . . . . -0.7(5) ?
C35B C36B C41B C40B . . . . 177.1(3) ?
C37B C36B C41B C42B . . . . -178.8(3) ?
C35B C36B C41B C42B . . . . -1.0(5) ?
C34B C33B C42B C41B . . . . -7.5(6) ?
C32B C33B C42B C41B . . . . 171.6(3) ?
C34B C33B C42B C22B . . . . -177.1(4) ?
C32B C33B C42B C22B . . . . 2.1(4) ?
C40B C41B C42B C33B . . . . -172.0(4) ?
C36B C41B C42B C33B . . . . 6.0(5) ?
C40B C41B C42B C22B . . . . -5.6(7) ?
C36B C41B C42B C22B . . . . 172.4(4) ?
C1B C22B C42B C33B . . . . 173.8(4) ?
C23B C22B C42B C33B . . . . -2.4(4) ?
C1B C22B C42B C41B . . . . 6.3(7) ?
C23B C22B C42B C41B . . . . -169.9(4) ?

_cod_database_fobs_code 1566375
